data_4505700
loop_
_publ_author_name
'Patra, Goutam Kumar'
'Goldberg, Israel'

_publ_section_title
;
 Supramolecular Design of Coordination Complexes of Silver(I) with
 Polyimine Ligands:&#x2009; Synthesis, Materials Characterization, and
 Structure of New Polymeric and Oligomeric Materials
;
_journal_issue 3
_journal_name_full 'Crystal Growth &amp; Design'
_journal_page_first 321
_journal_paper_doi 10.1021/cg034011q
_journal_volume 3
_journal_year 2003
_chemical_formula_sum 'C34 H24 N6'
_chemical_formula_weight 516.59
_chemical_name_systematic
; 
 ? 
;
_space_group_IT_number 15
_symmetry_cell_setting monoclinic
_symmetry_space_group_name_Hall '-C 2yc'
_symmetry_space_group_name_H-M 'C 1 2/c 1'
_atom_sites_solution_hydrogens geom
_atom_sites_solution_primary direct
_atom_sites_solution_secondary difmap
_audit_creation_method SHELXL-97
_cell_angle_alpha 90.00
_cell_angle_beta 115.0721(9)
_cell_angle_gamma 90.00
_cell_formula_units_Z 4
_cell_length_a 26.3110(5)
_cell_length_b 9.3310(2)
_cell_length_c 11.7780(3)
_cell_measurement_reflns_used 2276
_cell_measurement_temperature 110(2)
_cell_measurement_theta_max 27.88
_cell_measurement_theta_min 2.34
_cell_volume 2619.13(10)
_computing_cell_refinement Denzo
_computing_data_collection 'Collect, Nonius B.V.'
_computing_data_reduction Denzo
_computing_structure_refinement 'SHELXL-97 (Sheldrick, 1997)'
_computing_structure_solution SIR-92
_diffrn_ambient_temperature 110(2)
_diffrn_detector_area_resol_mean '56 microns'
_diffrn_measured_fraction_theta_full 0.953
_diffrn_measured_fraction_theta_max 0.953
_diffrn_measurement_device_type 'Nonius KappaCCD'
_diffrn_measurement_method '1 deg. Phi scans'
_diffrn_radiation_monochromator graphite
_diffrn_radiation_source 'fine-focus sealed tube'
_diffrn_radiation_type MoK\a
_diffrn_radiation_wavelength 0.71073
_diffrn_reflns_av_R_equivalents 0.0360
_diffrn_reflns_av_sigmaI/netI 0.0393
_diffrn_reflns_limit_h_max 34
_diffrn_reflns_limit_h_min 0
_diffrn_reflns_limit_k_max 10
_diffrn_reflns_limit_k_min 0
_diffrn_reflns_limit_l_max 14
_diffrn_reflns_limit_l_min -15
_diffrn_reflns_number 10090
_diffrn_reflns_theta_full 27.88
_diffrn_reflns_theta_max 27.88
_diffrn_reflns_theta_min 2.34
_exptl_absorpt_coefficient_mu 0.080
_exptl_absorpt_correction_type none
_exptl_crystal_colour yellow
_exptl_crystal_density_diffrn 1.310
_exptl_crystal_density_method 'not measured'
_exptl_crystal_description plates
_exptl_crystal_F_000 1080
_refine_diff_density_max 0.267
_refine_diff_density_min -0.208
_refine_diff_density_rms 0.045
_refine_ls_extinction_method none
_refine_ls_goodness_of_fit_ref 1.009
_refine_ls_hydrogen_treatment constr
_refine_ls_matrix_type full
_refine_ls_number_parameters 181
_refine_ls_number_reflns 2984
_refine_ls_number_restraints 0
_refine_ls_restrained_S_all 1.009
_refine_ls_R_factor_all 0.0613
_refine_ls_R_factor_gt 0.0428
_refine_ls_shift/su_max 0.001
_refine_ls_shift/su_mean 0.000
_refine_ls_structure_factor_coef Fsqd
_refine_ls_weighting_details 'calc w=1/[\s^2^(Fo^2^)+(0.0676P)^2^+1.1326P] where P=(Fo^2^+2Fc^2^)/3'
_refine_ls_weighting_scheme calc
_refine_ls_wR_factor_gt 0.1095
_refine_ls_wR_factor_ref 0.1207
_reflns_number_gt 2276
_reflns_number_total 2984
_reflns_threshold_expression >2sigma(I)
_cod_data_source_file cg034011qsi20030205_060328.cif
_cod_data_source_block Ligand-8
_cod_original_sg_symbol_H-M C2/c
_cod_database_code 4505700

loop_
_symmetry_equiv_pos_as_xyz
'x, y, z'
'-x, y, -z+1/2'
'x+1/2, y+1/2, z'
'-x+1/2, y+1/2, -z+1/2'
'-x, -y, -z'
'x, -y, z-1/2'
'-x+1/2, -y+1/2, -z'
'x+1/2, -y+1/2, z-1/2'

loop_
_atom_site_label
_atom_site_type_symbol
_atom_site_fract_x
_atom_site_fract_y
_atom_site_fract_z
_atom_site_U_iso_or_equiv
_atom_site_adp_type
_atom_site_occupancy
_atom_site_symmetry_multiplicity
_atom_site_calc_flag
_atom_site_refinement_flags
C1 C 1.13173(5) 0.36120(13) 0.14631(12) 0.0191(3) Uani 1 1 d .
C2 C 1.14912(5) 0.25957(13) 0.24578(12) 0.0198(3) Uani 1 1 d .
H2 H 1.1223 0.1966 0.2531 0.024 Uiso 1 1 calc R
C3 C 1.20399(6) 0.25171(14) 0.33075(12) 0.0224(3) Uani 1 1 d .
H3 H 1.2147 0.1839 0.3971 0.027 Uiso 1 1 calc R
C4 C 1.24504(6) 0.34259(15) 0.32172(13) 0.0278(3) Uani 1 1 d .
H4 H 1.2831 0.3352 0.3810 0.033 Uiso 1 1 calc R
C5 C 1.22980(6) 0.44083(15) 0.22766(14) 0.0291(3) Uani 1 1 d .
H5 H 1.2575 0.5023 0.2222 0.035 Uiso 1 1 calc R
C6 C 1.17328(6) 0.45299(14) 0.13762(13) 0.0235(3) Uani 1 1 d .
N7 N 1.16199(5) 0.55195(13) 0.04352(12) 0.0290(3) Uani 1 1 d .
C8 C 1.11031(6) 0.55758(15) -0.04408(14) 0.0293(3) Uani 1 1 d .
H8 H 1.1021 0.6248 -0.1101 0.035 Uiso 1 1 calc R
C9 C 1.06646(6) 0.46993(15) -0.04593(13) 0.0259(3) Uani 1 1 d .
H9 H 1.0302 0.4773 -0.1132 0.031 Uiso 1 1 calc R
C10 C 1.07590(5) 0.37323(13) 0.04965(12) 0.0204(3) Uani 1 1 d .
C11 C 1.02751(6) 0.28838(13) 0.04088(12) 0.0210(3) Uani 1 1 d .
H11 H 0.9946 0.2905 -0.0358 0.025 Uiso 1 1 calc R
N12 N 1.02687(4) 0.21151(11) 0.13028(10) 0.0212(3) Uani 1 1 d .
N13 N 0.97555(4) 0.13744(11) 0.09458(10) 0.0198(3) Uani 1 1 d .
C14 C 0.97525(5) 0.06186(13) 0.18616(11) 0.0170(3) Uani 1 1 d .
C15 C 0.92637(5) -0.02988(13) 0.16553(12) 0.0171(3) Uani 1 1 d .
C16 C 0.88253(5) -0.04539(14) 0.04571(12) 0.0204(3) Uani 1 1 d .
H16 H 0.8838 0.0042 -0.0235 0.025 Uiso 1 1 calc R
C17 C 0.83721(5) -0.13320(15) 0.02812(13) 0.0248(3) Uani 1 1 d .
H17 H 0.8074 -0.1425 -0.0531 0.030 Uiso 1 1 calc R
C18 C 0.83511(6) -0.20739(15) 0.12797(14) 0.0269(3) Uani 1 1 d .
H18 H 0.8043 -0.2688 0.1148 0.032 Uiso 1 1 calc R
C19 C 0.87802(6) -0.19181(15) 0.24709(13) 0.0270(3) Uani 1 1 d .
H19 H 0.8765 -0.2419 0.3158 0.032 Uiso 1 1 calc R
C20 C 0.92317(6) -0.10296(14) 0.26578(12) 0.0221(3) Uani 1 1 d .
H20 H 0.9523 -0.0917 0.3477 0.027 Uiso 1 1 calc R

loop_
_atom_site_aniso_label
_atom_site_aniso_U_11
_atom_site_aniso_U_22
_atom_site_aniso_U_33
_atom_site_aniso_U_23
_atom_site_aniso_U_13
_atom_site_aniso_U_12
C1 0.0229(7) 0.0188(7) 0.0194(6) -0.0029(5) 0.0127(5) -0.0005(5)
C2 0.0227(7) 0.0203(7) 0.0195(6) -0.0021(5) 0.0119(5) -0.0012(5)
C3 0.0255(7) 0.0234(7) 0.0204(7) -0.0001(5) 0.0118(6) 0.0005(5)
C4 0.0211(7) 0.0328(8) 0.0277(8) -0.0043(6) 0.0086(6) -0.0035(6)
C5 0.0270(8) 0.0302(8) 0.0336(8) -0.0024(6) 0.0162(6) -0.0084(6)
C6 0.0288(7) 0.0209(7) 0.0262(7) -0.0021(5) 0.0168(6) -0.0028(5)
N7 0.0354(7) 0.0253(6) 0.0311(7) 0.0025(5) 0.0187(6) -0.0034(5)
C8 0.0386(9) 0.0255(8) 0.0304(8) 0.0086(6) 0.0210(7) 0.0010(6)
C9 0.0282(7) 0.0281(7) 0.0227(7) 0.0039(5) 0.0122(6) 0.0021(5)
C10 0.0253(7) 0.0192(7) 0.0211(7) 0.0011(5) 0.0140(6) 0.0010(5)
C11 0.0221(7) 0.0216(7) 0.0187(6) 0.0012(5) 0.0081(5) 0.0012(5)
N12 0.0180(6) 0.0245(6) 0.0216(6) 0.0026(4) 0.0088(5) -0.0014(4)
N13 0.0174(5) 0.0231(6) 0.0184(5) 0.0008(4) 0.0072(4) -0.0012(4)
C14 0.0161(6) 0.0183(6) 0.0164(6) -0.0015(5) 0.0069(5) 0.0021(4)
C15 0.0164(6) 0.0185(6) 0.0179(6) -0.0025(5) 0.0085(5) 0.0013(5)
C16 0.0178(6) 0.0268(7) 0.0175(6) -0.0020(5) 0.0082(5) 0.0006(5)
C17 0.0180(7) 0.0321(8) 0.0223(7) -0.0066(5) 0.0067(5) -0.0015(5)
C18 0.0208(7) 0.0295(8) 0.0330(8) -0.0058(6) 0.0139(6) -0.0064(5)
C19 0.0298(8) 0.0295(8) 0.0256(7) 0.0020(5) 0.0155(6) -0.0044(6)
C20 0.0221(7) 0.0254(7) 0.0180(6) -0.0009(5) 0.0076(5) -0.0020(5)

loop_
_atom_type_symbol
_atom_type_description
_atom_type_scat_dispersion_real
_atom_type_scat_dispersion_imag
_atom_type_scat_source
C C 0.0033 0.0016 'International Tables Vol C Tables 4.2.6.8 and 6.1.1.4'
H H 0.0000 0.0000 'International Tables Vol C Tables 4.2.6.8 and 6.1.1.4'
N N 0.0061 0.0033 'International Tables Vol C Tables 4.2.6.8 and 6.1.1.4'

loop_
_geom_angle_atom_site_label_1
_geom_angle_atom_site_label_2
_geom_angle_atom_site_label_3
_geom_angle
_geom_angle_site_symmetry_3
C2 C1 C6 118.04(12) .
C2 C1 C10 124.78(11) .
C6 C1 C10 117.08(11) .
C3 C2 C1 120.66(12) .
C3 C2 H2 119.7 .
C1 C2 H2 119.7 .
C2 C3 C4 121.13(13) .
C2 C3 H3 119.4 .
C4 C3 H3 119.4 .
C5 C4 C3 119.67(13) .
C5 C4 H4 120.2 .
C3 C4 H4 120.2 .
C4 C5 C6 121.08(13) .
C4 C5 H5 119.5 .
C6 C5 H5 119.5 .
N7 C6 C5 117.15(12) .
N7 C6 C1 123.42(13) .
C5 C6 C1 119.40(12) .
C8 N7 C6 117.26(12) .
N7 C8 C9 123.90(13) .
N7 C8 H8 118.0 .
C9 C8 H8 118.0 .
C10 C9 C8 120.28(13) .
C10 C9 H9 119.9 .
C8 C9 H9 119.9 .
C9 C10 C1 117.99(12) .
C9 C10 C11 116.41(12) .
C1 C10 C11 125.58(11) .
N12 C11 C10 123.96(12) .
N12 C11 H11 118.0 .
C10 C11 H11 118.0 .
C11 N12 N13 111.92(11) .
C14 N13 N12 111.21(10) .
N13 C14 C15 119.48(11) .
N13 C14 C14 121.45(11) 2_755
C15 C14 C14 119.05(11) 2_755
C20 C15 C16 118.84(11) .
C20 C15 C14 120.27(11) .
C16 C15 C14 120.89(11) .
C17 C16 C15 119.98(12) .
C17 C16 H16 120.0 .
C15 C16 H16 120.0 .
C18 C17 C16 120.59(12) .
C18 C17 H17 119.7 .
C16 C17 H17 119.7 .
C17 C18 C19 119.88(12) .
C17 C18 H18 120.1 .
C19 C18 H18 120.1 .
C18 C19 C20 119.91(13) .
C18 C19 H19 120.0 .
C20 C19 H19 120.0 .
C19 C20 C15 120.79(12) .
C19 C20 H20 119.6 .
C15 C20 H20 119.6 .

loop_
_geom_bond_atom_site_label_1
_geom_bond_atom_site_label_2
_geom_bond_distance
_geom_bond_site_symmetry_2
C1 C2 1.4237(17) .
C1 C6 1.4262(18) .
C1 C10 1.4314(18) .
C2 C3 1.3662(19) .
C2 H2 0.9500 .
C3 C4 1.4121(19) .
C3 H3 0.9500 .
C4 C5 1.361(2) .
C4 H4 0.9500 .
C5 C6 1.419(2) .
C5 H5 0.9500 .
C6 N7 1.3749(18) .
N7 C8 1.3141(19) .
C8 C9 1.407(2) .
C8 H8 0.9500 .
C9 C10 1.3806(18) .
C9 H9 0.9500 .
C10 C11 1.4653(18) .
C11 N12 1.2801(17) .
C11 H11 0.9500 .
N12 N13 1.4130(15) .
N13 C14 1.2915(16) .
C14 C15 1.4768(17) .
C14 C14 1.516(2) 2_755
C15 C20 1.3965(18) .
C15 C16 1.4012(17) .
C16 C17 1.3883(18) .
C16 H16 0.9500 .
C17 C18 1.386(2) .
C17 H17 0.9500 .
C18 C19 1.386(2) .
C18 H18 0.9500 .
C19 C20 1.3877(19) .
C19 H19 0.9500 .
C20 H20 0.9500 .
